data_7043759
loop_
_publ_author_name
'Obeid, Naim M.'
'Klemmer, Lukas'
'Maus, Daniel'
'Zimmer, Michael'
'Jeck, Jonathan'
'Bejan, Iulia'
'White, Andrew J. P.'
'Huch, Volker'
'Jung, Gregor'
'Scheschkewitz, David'

_publ_section_title
;
 (Oligo)aromatic species with one or two conjugated Si[double bond, length
 as m-dash]Si bonds: near-IR emission of anthracenyl-bridged
 tetrasiladiene.
;
_journal_name_full 'Dalton transactions (Cambridge, England : 2003)'
_journal_paper_doi 10.1039/c7dt00397h
_journal_year 2017
_chemical_formula_moiety 'C54 H80 Si2'
_chemical_formula_sum 'C54 H80 Si2'
_chemical_formula_weight 785.36
_space_group_crystal_system triclinic
_space_group_IT_number 2
_space_group_name_Hall '-P 1'
_space_group_name_H-M_alt 'P -1'
_symmetry_space_group_name_Hall '-P 1'
_symmetry_space_group_name_H-M 'P -1'
_atom_sites_solution_hydrogens geom
_audit_creation_method SHELXL-2014/7
_audit_update_record
;
2017-01-19 deposited with the CCDC.
2017-03-29 downloaded from the CCDC.
;
_cell_angle_alpha 98.3330(17)
_cell_angle_beta 102.4825(18)
_cell_angle_gamma 91.8560(17)
_cell_formula_units_Z 4
_cell_length_a 14.5604(3)
_cell_length_b 18.2609(4)
_cell_length_c 19.9406(4)
_cell_measurement_reflns_used 15439
_cell_measurement_temperature 173(2)
_cell_measurement_theta_max 32.5350
_cell_measurement_theta_min 3.5150
_cell_volume 5110.80(19)
_computing_cell_refinement CrysAlisPro,
_computing_data_collection CrysAlisPro,
_computing_data_reduction CrysAlisPro,
_computing_molecular_graphics 'Bruker SHELXTL'
_computing_publication_material 'CIFTAB-2014 (Sheldrick, 2014)'
_computing_structure_refinement 'SHELXL-2014/7 (Sheldrick, 2014)'
_computing_structure_solution 'SHELXS-2013 (Sheldrick, 2013)'
_diffrn_ambient_temperature 173(2)
_diffrn_detector_area_resol_mean 15.9825
_diffrn_measured_fraction_theta_full 0.998
_diffrn_measured_fraction_theta_max 0.865
_diffrn_measurement_device_type 'OD Xcalibur 3'
_diffrn_measurement_method 'omega scans'
_diffrn_radiation_type MoK\a
_diffrn_radiation_wavelength 0.71073
_diffrn_reflns_av_R_equivalents 0.0179
_diffrn_reflns_av_unetI/netI 0.0416
_diffrn_reflns_Laue_measured_fraction_full 0.998
_diffrn_reflns_Laue_measured_fraction_max 0.865
_diffrn_reflns_limit_h_max 21
_diffrn_reflns_limit_h_min -20
_diffrn_reflns_limit_k_max 26
_diffrn_reflns_limit_k_min -25
_diffrn_reflns_limit_l_max 30
_diffrn_reflns_limit_l_min -30
_diffrn_reflns_number 57742
_diffrn_reflns_point_group_measured_fraction_full 0.998
_diffrn_reflns_point_group_measured_fraction_max 0.865
_diffrn_reflns_theta_full 25.242
_diffrn_reflns_theta_max 33.002
_diffrn_reflns_theta_min 3.039
_exptl_absorpt_coefficient_mu 0.101
_exptl_absorpt_correction_T_max 0.982
_exptl_absorpt_correction_T_min 0.963
_exptl_absorpt_correction_type analytical
_exptl_absorpt_process_details
; 
CrysAlisPro, Agilent Technologies, 
Version 1.171.36.28 (release 01-02-2013 CrysAlis171 .NET) 
(compiled Feb  1 2013,16:14:44) 
Analytical numeric absorption correction using a multifaceted crystal 
model based on expressions derived by R.C. Clark & J.S. Reid. 
(Clark, R. C. & Reid, J. S. (1995). Acta Cryst. A51, 887-897) 
;
_exptl_crystal_colour Yellow
_exptl_crystal_density_diffrn 1.021
_exptl_crystal_description blocks
_exptl_crystal_F_000 1728
_exptl_crystal_size_max 0.51
_exptl_crystal_size_mid 0.45
_exptl_crystal_size_min 0.18
_refine_diff_density_max 2.237
_refine_diff_density_min -0.411
_refine_diff_density_rms 0.057
_refine_ls_extinction_method none
_refine_ls_goodness_of_fit_ref 1.023
_refine_ls_hydrogen_treatment constr
_refine_ls_matrix_type full
_refine_ls_number_parameters 1028
_refine_ls_number_reflns 33378
_refine_ls_number_restraints 26
_refine_ls_restrained_S_all 1.023
_refine_ls_R_factor_all 0.0951
_refine_ls_R_factor_gt 0.0658
_refine_ls_shift/su_max 0.002
_refine_ls_shift/su_mean 0.000
_refine_ls_structure_factor_coef Fsqd
_refine_ls_weighting_details 'w=1/[\s^2^(Fo^2^)+(0.0781P)^2^+3.0950P] where P=(Fo^2^+2Fc^2^)/3'
_refine_ls_weighting_scheme calc
_refine_ls_wR_factor_gt 0.1653
_refine_ls_wR_factor_ref 0.1874
_reflns_Friedel_coverage 0.000
_reflns_number_gt 23950
_reflns_number_total 33378
_reflns_threshold_expression 'I > 2\s(I)'
_cod_data_source_file c7dt00397h2.cif
_cod_data_source_block DS1009
_cod_original_cell_volume 5110.79(19)
_cod_database_code 7043759
_shelx_shelxl_version_number 2014/7
_shelx_space_group_comment
; 
The symmetry employed for this shelxl refinement is uniquely defined 
by the following loop, which should always be used as a source of 
symmetry information in preference to the above space-group names. 
They are only intended as comments. 
;

loop_
_space_group_symop_operation_xyz
'x, y, z'
'-x, -y, -z'

loop_
_atom_site_label
_atom_site_type_symbol
_atom_site_fract_x
_atom_site_fract_y
_atom_site_fract_z
_atom_site_U_iso_or_equiv
_atom_site_adp_type
_atom_site_occupancy
_atom_site_site_symmetry_order
_atom_site_calc_flag
_atom_site_refinement_flags_posn
_atom_site_refinement_flags_adp
_atom_site_refinement_flags_occupancy
_atom_site_disorder_assembly
_atom_site_disorder_group
Si1A Si 0.47497(3) 0.20043(2) 0.30080(2) 0.02594(10) Uani 1 1 d . . . . .
Si2A Si 0.55512(3) 0.10487(2) 0.28815(3) 0.02663(10) Uani 1 1 d . . . . .
C1A C 0.52583(11) 0.28852(9) 0.35959(9) 0.0257(3) Uani 1 1 d . . . . .
C2A C 0.51412(12) 0.35635(10) 0.33368(10) 0.0316(3) Uani 1 1 d . . . . .
C3A C 0.54633(14) 0.42307(11) 0.37746(12) 0.0406(4) Uani 1 1 d . . . . .
H3AA H 0.5369 0.4683 0.3594 0.049 Uiso 1 1 calc R U . . .
C4A C 0.59158(14) 0.42535(11) 0.44629(12) 0.0433(5) Uani 1 1 d . . . . .
C5A C 0.60513(14) 0.35880(12) 0.47128(11) 0.0407(4) Uani 1 1 d . . . . .
H5AA H 0.6369 0.3595 0.5183 0.049 Uiso 1 1 calc R U . . .
C6A C 0.57357(12) 0.29053(10) 0.42953(9) 0.0315(3) Uani 1 1 d . . . . .
C7A C 0.46974(17) 0.35763(12) 0.25842(11) 0.0440(5) Uani 1 1 d . . . . .
H7A1 H 0.4736 0.4086 0.2487 0.066 Uiso 1 1 calc R U . . .
H7A2 H 0.4035 0.3392 0.2486 0.066 Uiso 1 1 calc R U . . .
H7A3 H 0.5033 0.3260 0.2290 0.066 Uiso 1 1 calc R U . . .
C8A C 0.6268(2) 0.49837(14) 0.49275(16) 0.0640(7) Uani 1 1 d . . . . .
H8A1 H 0.6901 0.5127 0.4876 0.096 Uiso 1 1 calc R U . . .
H8A2 H 0.6293 0.4930 0.5413 0.096 Uiso 1 1 calc R U . . .
H8A3 H 0.5840 0.5367 0.4795 0.096 Uiso 1 1 calc R U . . .
C9A C 0.59415(16) 0.22103(12) 0.46076(10) 0.0436(5) Uani 1 1 d . . . . .
H9A1 H 0.6440 0.1963 0.4420 0.065 Uiso 1 1 calc R U . . .
H9A2 H 0.5370 0.1877 0.4493 0.065 Uiso 1 1 calc R U . . .
H9A3 H 0.6149 0.2338 0.5114 0.065 Uiso 1 1 calc R U . . .
C10A C 0.34438(11) 0.19780(9) 0.26362(8) 0.0247(3) Uani 1 1 d . . . . .
C11A C 0.30536(12) 0.18530(11) 0.19141(9) 0.0325(4) Uani 1 1 d . . . . .
C12A C 0.20837(12) 0.18772(11) 0.16720(9) 0.0345(4) Uani 1 1 d . . . . .
H12A H 0.1829 0.1789 0.1185 0.041 Uiso 1 1 calc R U . . .
C13A C 0.14786(11) 0.20249(9) 0.21176(9) 0.0296(3) Uani 1 1 d . . . . .
C14A C 0.18675(11) 0.21445(9) 0.28256(9) 0.0285(3) Uani 1 1 d . . . . .
H14A H 0.1464 0.2249 0.3138 0.034 Uiso 1 1 calc R U . . .
C15A C 0.28307(11) 0.21171(8) 0.30958(8) 0.0241(3) Uani 1 1 d . . . . .
C16A C 0.36370(15) 0.16945(18) 0.13678(10) 0.0567(7) Uani 1 1 d . . . . .
H16A H 0.4315 0.1719 0.1616 0.068 Uiso 1 1 calc R U . . .
C17A C 0.3385(2) 0.0916(2) 0.09552(13) 0.0764(10) Uani 1 1 d . . . . .
H17A H 0.3770 0.0829 0.0608 0.115 Uiso 1 1 calc R U . . .
H17B H 0.3508 0.0550 0.1272 0.115 Uiso 1 1 calc R U . . .
H17C H 0.2717 0.0870 0.0721 0.115 Uiso 1 1 calc R U . . .
C18A C 0.3530(2) 0.2278(2) 0.08793(14) 0.0800(10) Uani 1 1 d . . . . .
H18A H 0.3914 0.2159 0.0535 0.120 Uiso 1 1 calc R U . . .
H18B H 0.2867 0.2278 0.0641 0.120 Uiso 1 1 calc R U . . .
H18C H 0.3741 0.2769 0.1150 0.120 Uiso 1 1 calc R U . . .
C19A C 0.04222(13) 0.20302(12) 0.18421(11) 0.0414(5) Uani 1 1 d . . . . .
H19A H 0.0154 0.2301 0.2221 0.050 Uiso 1 1 calc R U . . .
C20A C -0.00237(18) 0.12437(17) 0.1675(2) 0.0867(11) Uani 1 1 d . . . . .
H20A H 0.0150 0.0996 0.2084 0.130 Uiso 1 1 calc R U . . .
H20B H -0.0711 0.1256 0.1544 0.130 Uiso 1 1 calc R U . . .
H20C H 0.0202 0.0971 0.1288 0.130 Uiso 1 1 calc R U . . .
C21A C 0.0166(2) 0.2429(2) 0.12171(15) 0.0775(10) Uani 1 1 d . . . . .
H21A H 0.0460 0.2935 0.1336 0.116 Uiso 1 1 calc R U . . .
H21B H 0.0392 0.2162 0.0828 0.116 Uiso 1 1 calc R U . . .
H21C H -0.0520 0.2448 0.1084 0.116 Uiso 1 1 calc R U . . .
C22A C 0.31847(11) 0.22411(9) 0.38820(8) 0.0271(3) Uani 1 1 d . . . . .
H22A H 0.3871 0.2151 0.3980 0.032 Uiso 1 1 calc R U . . .
C23A C 0.27010(16) 0.16946(12) 0.42289(11) 0.0424(4) Uani 1 1 d . . . . .
H23A H 0.2950 0.1795 0.4733 0.064 Uiso 1 1 calc R U . . .
H23B H 0.2020 0.1752 0.4126 0.064 Uiso 1 1 calc R U . . .
H23C H 0.2823 0.1187 0.4050 0.064 Uiso 1 1 calc R U . . .
C24A C 0.30945(14) 0.30414(10) 0.42035(10) 0.0362(4) Uani 1 1 d . . . . .
H24A H 0.3329 0.3100 0.4709 0.054 Uiso 1 1 calc R U . . .
H24B H 0.3466 0.3380 0.4010 0.054 Uiso 1 1 calc R U . . .
H24C H 0.2431 0.3157 0.4098 0.054 Uiso 1 1 calc R U . . .
C25A C 0.50332(11) 0.01634(9) 0.22894(9) 0.0264(3) Uani 1 1 d . . . . .
C26A C 0.54520(12) -0.01101(9) 0.17359(9) 0.0294(3) Uani 1 1 d . . . . .
C27A C 0.51076(15) -0.07809(10) 0.13113(10) 0.0366(4) Uani 1 1 d . . . . .
H27A H 0.5402 -0.0959 0.0944 0.044 Uiso 1 1 calc R U . . .
C28A C 0.43476(16) -0.11945(10) 0.14105(10) 0.0384(4) Uani 1 1 d D . . . .
C29A C 0.39319(15) -0.09211(10) 0.19501(10) 0.0386(4) Uani 1 1 d . . . . .
H29A H 0.3412 -0.1201 0.2025 0.046 Uiso 1 1 calc R U . . .
C30A C 0.42461(13) -0.02523(10) 0.23872(10) 0.0327(4) Uani 1 1 d . . . . .
C31A C 0.62790(13) 0.03088(11) 0.15739(10) 0.0339(4) Uani 1 1 d . . . . .
H31A H 0.6375 0.0803 0.1879 0.041 Uiso 1 1 calc R U . . .
C32A C 0.71924(16) -0.00854(14) 0.17496(14) 0.0518(5) Uani 1 1 d . . . . .
H32A H 0.7708 0.0199 0.1639 0.078 Uiso 1 1 calc R U . . .
H32B H 0.7342 -0.0124 0.2246 0.078 Uiso 1 1 calc R U . . .
H32C H 0.7112 -0.0583 0.1476 0.078 Uiso 1 1 calc R U . . .
C33A C 0.6079(2) 0.04521(16) 0.08206(12) 0.0571(6) Uani 1 1 d . . . . .
H33A H 0.6628 0.0722 0.0740 0.086 Uiso 1 1 calc R U . . .
H33B H 0.5953 -0.0022 0.0506 0.086 Uiso 1 1 calc R U . . .
H33C H 0.5529 0.0748 0.0734 0.086 Uiso 1 1 calc R U . . .
C34A C 0.3899(3) -0.19039(16) 0.09283(16) 0.0458(8) Uani 0.875(11) 1 d D U P A 1
H34A H 0.3737 -0.2261 0.1228 0.055 Uiso 0.875(11) 1 calc R U P A 1
C35A C 0.4572(4) -0.2275(2) 0.0513(3) 0.0857(18) Uani 0.875(11) 1 d D U P A 1
H35A H 0.5156 -0.2364 0.0833 0.129 Uiso 0.875(11) 1 calc R U P A 1
H35B H 0.4275 -0.2749 0.0246 0.129 Uiso 0.875(11) 1 calc R U P A 1
H35C H 0.4716 -0.1951 0.0193 0.129 Uiso 0.875(11) 1 calc R U P A 1
C36A C 0.2984(4) -0.1760(2) 0.04422(16) 0.0649(12) Uani 0.875(11) 1 d D U P A 1
H36A H 0.2561 -0.1522 0.0716 0.097 Uiso 0.875(11) 1 calc R U P A 1
H36B H 0.3122 -0.1433 0.0122 0.097 Uiso 0.875(11) 1 calc R U P A 1
H36C H 0.2680 -0.2231 0.0175 0.097 Uiso 0.875(11) 1 calc R U P A 1
C34' C 0.4206(15) -0.1984(10) 0.0986(11) 0.038(5) Uiso 0.125(11) 1 d D U P A 2
H34C H 0.3881 -0.2297 0.1248 0.046 Uiso 0.125(11) 1 calc R U P A 2
C35' C 0.5000(18) -0.2420(16) 0.0798(16) 0.070(7) Uiso 0.125(11) 1 d D U P A 2
H35G H 0.5453 -0.2483 0.1224 0.105 Uiso 0.125(11) 1 calc R U P A 2
H35H H 0.4747 -0.2907 0.0538 0.105 Uiso 0.125(11) 1 calc R U P A 2
H35I H 0.5316 -0.2152 0.0511 0.105 Uiso 0.125(11) 1 calc R U P A 2
C36' C 0.347(2) -0.1856(15) 0.0359(13) 0.063(6) Uiso 0.125(11) 1 d D U P A 2
H36G H 0.2972 -0.1571 0.0514 0.095 Uiso 0.125(11) 1 calc R U P A 2
H36H H 0.3760 -0.1580 0.0065 0.095 Uiso 0.125(11) 1 calc R U P A 2
H36I H 0.3191 -0.2336 0.0092 0.095 Uiso 0.125(11) 1 calc R U P A 2
C37A C 0.37101(15) -0.00084(12) 0.29497(11) 0.0444(5) Uani 1 1 d . . . . .
H37A H 0.3978 0.0497 0.3188 0.053 Uiso 1 1 calc R U . . .
C38A C 0.38394(19) -0.05211(16) 0.34926(12) 0.0605(7) Uani 1 1 d . . . . .
H38A H 0.3487 -0.0350 0.3846 0.091 Uiso 1 1 calc R U . . .
H38B H 0.3604 -0.1026 0.3270 0.091 Uiso 1 1 calc R U . . .
H38C H 0.4510 -0.0518 0.3713 0.091 Uiso 1 1 calc R U . . .
C39A C 0.26592(17) 0.00480(14) 0.26415(15) 0.0560(6) Uani 1 1 d . . . . .
H39A H 0.2588 0.0381 0.2292 0.084 Uiso 1 1 calc R U . . .
H39B H 0.2371 -0.0445 0.2423 0.084 Uiso 1 1 calc R U . . .
H39C H 0.2348 0.0245 0.3012 0.084 Uiso 1 1 calc R U . . .
C40A C 0.68629(11) 0.10760(9) 0.32457(9) 0.0291(3) Uani 1 1 d . . . . .
C41A C 0.75209(12) 0.15662(11) 0.30672(11) 0.0368(4) Uani 1 1 d . . . . .
C42A C 0.84868(13) 0.14909(12) 0.32908(12) 0.0404(4) Uani 1 1 d . . . . .
H42A H 0.8919 0.1817 0.3164 0.048 Uiso 1 1 calc R U . . .
C43A C 0.88328(13) 0.09661(12) 0.36848(11) 0.0393(4) Uani 1 1 d . . . . .
C44A C 0.81930(14) 0.04991(12) 0.38771(10) 0.0395(4) Uani 1 1 d . . . . .
H44A H 0.8425 0.0137 0.4157 0.047 Uiso 1 1 calc R U . . .
C45A C 0.72108(12) 0.05481(10) 0.36680(9) 0.0323(4) Uani 1 1 d . . . . .
C46A C 0.72347(14) 0.21885(12) 0.26528(15) 0.0516(6) Uani 1 1 d . . . . .
H46A H 0.6536 0.2120 0.2471 0.062 Uiso 1 1 calc R U . . .
C47A C 0.74412(19) 0.29426(13) 0.3125(2) 0.0733(9) Uani 1 1 d . . . . .
H47A H 0.7252 0.3338 0.2850 0.110 Uiso 1 1 calc R U . . .
H47B H 0.7086 0.2957 0.3492 0.110 Uiso 1 1 calc R U . . .
H47C H 0.8117 0.3015 0.3337 0.110 Uiso 1 1 calc R U . . .
C48A C 0.76825(18) 0.21847(16) 0.20252(16) 0.0633(7) Uani 1 1 d . . . . .
H48A H 0.7468 0.2599 0.1783 0.095 Uiso 1 1 calc R U . . .
H48B H 0.8370 0.2236 0.2183 0.095 Uiso 1 1 calc R U . . .
H48C H 0.7496 0.1716 0.1707 0.095 Uiso 1 1 calc R U . . .
C49A C 0.98971(14) 0.09038(12) 0.39022(12) 0.0438(5) Uani 1 1 d . . . . .
H49A H 1.0206 0.1300 0.3713 0.053 Uiso 1 1 calc R U . . .
C50A C 1.02443(14) 0.10488(14) 0.46871(12) 0.0476(5) Uani 1 1 d . . . . .
H50A H 1.0040 0.1528 0.4873 0.071 Uiso 1 1 calc R U . . .
H50B H 0.9983 0.0654 0.4889 0.071 Uiso 1 1 calc R U . . .
H50C H 1.0934 0.1058 0.4806 0.071 Uiso 1 1 calc R U . . .
C51A C 1.01927(17) 0.01753(16) 0.35928(19) 0.0715(9) Uani 1 1 d . . . . .
H51A H 0.9958 0.0099 0.3087 0.107 Uiso 1 1 calc R U . . .
H51B H 1.0882 0.0178 0.3703 0.107 Uiso 1 1 calc R U . . .
H51C H 0.9931 -0.0227 0.3786 0.107 Uiso 1 1 calc R U . . .
C52A C 0.65485(14) 0.00361(11) 0.39087(10) 0.0360(4) Uani 1 1 d . . . . .
H52A H 0.5896 0.0188 0.3739 0.043 Uiso 1 1 calc R U . . .
C53A C 0.6725(2) 0.01282(16) 0.47004(12) 0.0592(6) Uani 1 1 d . . . . .
H53A H 0.6707 0.0653 0.4889 0.089 Uiso 1 1 calc R U . . .
H53B H 0.6237 -0.0164 0.4834 0.089 Uiso 1 1 calc R U . . .
H53C H 0.7345 -0.0045 0.4887 0.089 Uiso 1 1 calc R U . . .
C54A C 0.6568(2) -0.07659(13) 0.35868(15) 0.0585(6) Uani 1 1 d . . . . .
H54A H 0.6132 -0.1076 0.3755 0.088 Uiso 1 1 calc R U . . .
H54B H 0.6376 -0.0811 0.3079 0.088 Uiso 1 1 calc R U . . .
H54C H 0.7208 -0.0929 0.3717 0.088 Uiso 1 1 calc R U . . .
Si1B Si -0.04628(3) 0.41681(3) 0.70556(3) 0.02726(10) Uani 1 1 d . . . . .
Si2B Si 0.06645(3) 0.38215(3) 0.78142(2) 0.02516(9) Uani 1 1 d . . . . .
C1B C -0.03519(11) 0.50145(9) 0.66386(9) 0.0246(3) Uani 1 1 d . . . . .
C2B C -0.07224(12) 0.49534(9) 0.59173(9) 0.0282(3) Uani 1 1 d . . . . .
C3B C -0.07006(14) 0.55728(10) 0.55853(10) 0.0343(4) Uani 1 1 d . . . . .
H3BA H -0.0942 0.5520 0.5097 0.041 Uiso 1 1 calc R U . . .
C4B C -0.03351(13) 0.62645(9) 0.59489(10) 0.0319(3) Uani 1 1 d . . . . .
C5B C 0.00323(12) 0.63195(9) 0.66559(10) 0.0298(3) Uani 1 1 d . . . . .
H5BA H 0.0284 0.6789 0.6912 0.036 Uiso 1 1 calc R U . . .
C6B C 0.00475(11) 0.57125(9) 0.70077(9) 0.0273(3) Uani 1 1 d . . . . .
C7B C -0.11448(16) 0.42252(11) 0.54890(10) 0.0407(4) Uani 1 1 d . . . . .
H7B1 H -0.1767 0.4117 0.5578 0.061 Uiso 1 1 calc R U . . .
H7B2 H -0.0734 0.3829 0.5616 0.061 Uiso 1 1 calc R U . . .
H7B3 H -0.1208 0.4255 0.4995 0.061 Uiso 1 1 calc R U . . .
C8B C -0.03204(17) 0.69308(11) 0.55833(12) 0.0449(5) Uani 1 1 d . . . . .
H8B1 H -0.0665 0.7321 0.5792 0.067 Uiso 1 1 calc R U . . .
H8B2 H -0.0620 0.6789 0.5089 0.067 Uiso 1 1 calc R U . . .
H8B3 H 0.0334 0.7115 0.5631 0.067 Uiso 1 1 calc R U . . .
C9B C 0.05213(15) 0.58320(11) 0.77681(10) 0.0399(4) Uani 1 1 d . . . . .
H9B1 H 0.1088 0.5552 0.7838 0.060 Uiso 1 1 calc R U . . .
H9B2 H 0.0087 0.5661 0.8034 0.060 Uiso 1 1 calc R U . . .
H9B3 H 0.0698 0.6361 0.7927 0.060 Uiso 1 1 calc R U . . .
C10B C -0.17210(10) 0.38151(9) 0.69670(8) 0.0254(3) Uani 1 1 d . . . . .
C11B C -0.20532(11) 0.30728(9) 0.66955(9) 0.0285(3) Uani 1 1 d . . . . .
C12B C -0.30088(12) 0.28646(10) 0.66196(10) 0.0324(4) Uani 1 1 d . . . . .
H12B H -0.3229 0.2365 0.6437 0.039 Uiso 1 1 calc R U . . .
C13B C -0.36466(12) 0.33647(11) 0.68027(10) 0.0353(4) Uani 1 1 d . . . . .
C14B C -0.33123(12) 0.40854(11) 0.70711(10) 0.0348(4) Uani 1 1 d . . . . .
H14B H -0.3741 0.4433 0.7195 0.042 Uiso 1 1 calc R U . . .
C15B C -0.23666(11) 0.43220(10) 0.71669(9) 0.0283(3) Uani 1 1 d . . . . .
C16B C -0.14115(12) 0.24775(10) 0.64950(11) 0.0362(4) Uani 1 1 d . . . . .
H16B H -0.0752 0.2707 0.6621 0.043 Uiso 1 1 calc R U . . .
C17B C -0.14355(16) 0.18295(12) 0.69001(15) 0.0514(6) Uani 1 1 d . . . . .
H17D H -0.1016 0.1458 0.6759 0.077 Uiso 1 1 calc R U . . .
H17E H -0.1226 0.2011 0.7399 0.077 Uiso 1 1 calc R U . . .
H17F H -0.2080 0.1605 0.6802 0.077 Uiso 1 1 calc R U . . .
C18B C -0.16469(18) 0.21964(13) 0.57147(13) 0.0530(6) Uani 1 1 d . . . . .
H18D H -0.1219 0.1815 0.5608 0.080 Uiso 1 1 calc R U . . .
H18E H -0.2299 0.1984 0.5572 0.080 Uiso 1 1 calc R U . . .
H18F H -0.1574 0.2610 0.5463 0.080 Uiso 1 1 calc R U . . .
C19B C -0.46755(13) 0.31324(13) 0.67583(13) 0.0465(5) Uani 1 1 d . . . . .
H19B H -0.4986 0.3591 0.6903 0.056 Uiso 1 1 calc R U . . .
C20B C -0.47617(19) 0.26123(19) 0.72628(15) 0.0704(8) Uani 1 1 d . . . . .
H20D H -0.4412 0.2833 0.7729 0.106 Uiso 1 1 calc R U . . .
H20E H -0.5428 0.2523 0.7267 0.106 Uiso 1 1 calc R U . . .
H20F H -0.4502 0.2141 0.7121 0.106 Uiso 1 1 calc R U . . .
C21B C -0.52002(17) 0.2815(2) 0.60394(15) 0.0794(10) Uani 1 1 d . . . . .
H21D H -0.5133 0.3165 0.5721 0.119 Uiso 1 1 calc R U . . .
H21E H -0.4943 0.2345 0.5890 0.119 Uiso 1 1 calc R U . . .
H21F H -0.5869 0.2727 0.6036 0.119 Uiso 1 1 calc R U . . .
C22B C -0.20670(13) 0.51213(10) 0.74950(9) 0.0322(3) Uani 1 1 d . . . . .
H22B H -0.1363 0.5175 0.7585 0.039 Uiso 1 1 calc R U . . .
C23B C -0.23402(18) 0.53228(13) 0.81971(12) 0.0487(5) Uani 1 1 d . . . . .
H23D H -0.2134 0.5842 0.8388 0.073 Uiso 1 1 calc R U . . .
H23E H -0.3026 0.5255 0.8131 0.073 Uiso 1 1 calc R U . . .
H23F H -0.2035 0.5001 0.8520 0.073 Uiso 1 1 calc R U . . .
C24B C -0.24493(15) 0.56618(11) 0.70003(11) 0.0409(4) Uani 1 1 d . . . . .
H24D H -0.2244 0.6171 0.7227 0.061 Uiso 1 1 calc R U . . .
H24E H -0.2209 0.5555 0.6576 0.061 Uiso 1 1 calc R U . . .
H24F H -0.3140 0.5605 0.6881 0.061 Uiso 1 1 calc R U . . .
C25B C 0.04697(11) 0.29200(9) 0.81338(9) 0.0259(3) Uani 1 1 d . . . . .
C26B C 0.09376(11) 0.22987(9) 0.78965(9) 0.0276(3) Uani 1 1 d . . . . .
C27B C 0.08407(13) 0.16356(10) 0.81498(9) 0.0319(3) Uani 1 1 d . . . . .
H27B H 0.1159 0.1223 0.7989 0.038 Uiso 1 1 calc R U . . .
C28B C 0.02975(13) 0.15552(10) 0.86274(10) 0.0329(4) Uani 1 1 d . . . . .
C29B C -0.01670(14) 0.21632(11) 0.88516(10) 0.0366(4) Uani 1 1 d . . . . .
H29B H -0.0547 0.2116 0.9177 0.044 Uiso 1 1 calc R U . . .
C30B C -0.00955(13) 0.28430(10) 0.86152(10) 0.0325(4) Uani 1 1 d . . . . .
C31B C 0.15417(12) 0.23329(10) 0.73686(10) 0.0314(3) Uani 1 1 d . . . . .
H31B H 0.1472 0.2829 0.7213 0.038 Uiso 1 1 calc R U . . .
C32B C 0.25846(14) 0.22853(12) 0.76903(13) 0.0442(5) Uani 1 1 d . . . . .
H32D H 0.2952 0.2309 0.7335 0.066 Uiso 1 1 calc R U . . .
H32E H 0.2796 0.2700 0.8070 0.066 Uiso 1 1 calc R U . . .
H32F H 0.2676 0.1816 0.7872 0.066 Uiso 1 1 calc R U . . .
C33B C 0.12111(16) 0.17465(12) 0.67218(11) 0.0443(5) Uani 1 1 d . . . . .
H33D H 0.1620 0.1790 0.6397 0.066 Uiso 1 1 calc R U . . .
H33E H 0.1240 0.1251 0.6857 0.066 Uiso 1 1 calc R U . . .
H33F H 0.0561 0.1823 0.6497 0.066 Uiso 1 1 calc R U . . .
C34B C 0.02505(17) 0.08269(11) 0.89057(11) 0.0419(4) Uani 1 1 d . . . . .
H34B H 0.0293 0.0419 0.8523 0.050 Uiso 1 1 calc R U . . .
C35B C 0.1093(2) 0.08028(16) 0.95026(14) 0.0612(7) Uani 1 1 d . . . . .
H35D H 0.1057 0.0331 0.9679 0.092 Uiso 1 1 calc R U . . .
H35E H 0.1676 0.0847 0.9337 0.092 Uiso 1 1 calc R U . . .
H35F H 0.1090 0.1214 0.9876 0.092 Uiso 1 1 calc R U . . .
C36B C -0.0659(2) 0.06738(15) 0.91356(16) 0.0625(7) Uani 1 1 d . . . . .
H36D H -0.0641 0.0198 0.9308 0.094 Uiso 1 1 calc R U . . .
H36E H -0.0725 0.1070 0.9507 0.094 Uiso 1 1 calc R U . . .
H36F H -0.1196 0.0655 0.8740 0.094 Uiso 1 1 calc R U . . .
C37B C -0.06387(16) 0.34672(12) 0.89022(12) 0.0448(5) Uani 1 1 d . . . . .
H37B H -0.0500 0.3917 0.8699 0.054 Uiso 1 1 calc R U . . .
C38B C -0.0326(2) 0.36627(15) 0.96962(14) 0.0595(7) Uani 1 1 d . . . . .
H38D H -0.0690 0.4065 0.9862 0.089 Uiso 1 1 calc R U . . .
H38E H -0.0434 0.3226 0.9909 0.089 Uiso 1 1 calc R U . . .
H38F H 0.0347 0.3822 0.9825 0.089 Uiso 1 1 calc R U . . .
C39B C -0.16990(17) 0.32765(15) 0.86832(14) 0.0571(7) Uani 1 1 d . . . . .
H39D H -0.2031 0.3687 0.8875 0.086 Uiso 1 1 calc R U . . .
H39E H -0.1895 0.3195 0.8175 0.086 Uiso 1 1 calc R U . . .
H39F H -0.1853 0.2825 0.8860 0.086 Uiso 1 1 calc R U . . .
C40B C 0.19467(10) 0.41573(8) 0.79896(8) 0.0237(3) Uani 1 1 d . . . . .
C41B C 0.24404(11) 0.42913(9) 0.74744(8) 0.0256(3) Uani 1 1 d . . . . .
C42B C 0.34087(12) 0.44875(10) 0.76690(9) 0.0312(3) Uani 1 1 d . . . . .
H42B H 0.3732 0.4575 0.7319 0.037 Uiso 1 1 calc R U . . .
C43B C 0.39121(12) 0.45588(11) 0.83476(9) 0.0331(4) Uani 1 1 d . . . . .
C44B C 0.34270(12) 0.44374(11) 0.88515(9) 0.0339(4) Uani 1 1 d . . . . .
H44B H 0.3763 0.4485 0.9322 0.041 Uiso 1 1 calc R U . . .
C45B C 0.24576(11) 0.42462(10) 0.86879(8) 0.0280(3) Uani 1 1 d . . . . .
C46B C 0.19801(12) 0.42516(10) 0.67100(9) 0.0309(3) Uani 1 1 d . . . . .
H46B H 0.1297 0.4100 0.6646 0.037 Uiso 1 1 calc R U . . .
C47B C 0.20490(14) 0.50137(12) 0.64823(10) 0.0397(4) Uani 1 1 d . . . . .
H47D H 0.1748 0.4976 0.5988 0.060 Uiso 1 1 calc R U . . .
H47E H 0.1729 0.5368 0.6756 0.060 Uiso 1 1 calc R U . . .
H47F H 0.2714 0.5184 0.6557 0.060 Uiso 1 1 calc R U . . .
C48B C 0.24022(16) 0.36773(13) 0.62473(10) 0.0443(5) Uani 1 1 d . . . . .
H48D H 0.2085 0.3670 0.5760 0.066 Uiso 1 1 calc R U . . .
H48E H 0.3077 0.3807 0.6309 0.066 Uiso 1 1 calc R U . . .
H48F H 0.2315 0.3186 0.6376 0.066 Uiso 1 1 calc R U . . .
C49B C 0.49639(13) 0.47779(14) 0.85353(10) 0.0433(5) Uani 1 1 d . . . . .
H49B H 0.5169 0.4808 0.8092 0.052 Uiso 1 1 calc R U . . .
C50B C 0.51700(17) 0.55385(15) 0.89785(13) 0.0570(6) Uani 1 1 d . . . . .
H50D H 0.5851 0.5666 0.9092 0.085 Uiso 1 1 calc R U . . .
H50E H 0.4843 0.5908 0.8721 0.085 Uiso 1 1 calc R U . . .
H50F H 0.4950 0.5533 0.9409 0.085 Uiso 1 1 calc R U . . .
C51B C 0.55275(16) 0.41969(18) 0.88903(15) 0.0655(7) Uani 1 1 d . . . . .
H51D H 0.5381 0.3712 0.8593 0.098 Uiso 1 1 calc R U . . .
H51E H 0.6203 0.4335 0.8969 0.098 Uiso 1 1 calc R U . . .
H51F H 0.5361 0.4170 0.9337 0.098 Uiso 1 1 calc R U . . .
C52B C 0.19841(13) 0.41612(12) 0.92802(9) 0.0359(4) Uani 1 1 d . . . . .
H52B H 0.1295 0.4050 0.9075 0.043 Uiso 1 1 calc R U . . .
C53B C 0.20930(19) 0.48869(16) 0.97895(12) 0.0568(6) Uani 1 1 d . . . . .
H53D H 0.1782 0.4820 1.0168 0.085 Uiso 1 1 calc R U . . .
H53G H 0.2764 0.5027 0.9981 0.085 Uiso 1 1 calc R U . . .
H53E H 0.1802 0.5279 0.9545 0.085 Uiso 1 1 calc R U . . .
C54B C 0.23375(18) 0.35145(16) 0.96486(13) 0.0544(6) Uani 1 1 d . . . . .
H54G H 0.2014 0.3479 1.0027 0.082 Uiso 1 1 calc R U . . .
H54D H 0.2207 0.3053 0.9316 0.082 Uiso 1 1 calc R U . . .
H54E H 0.3018 0.3596 0.9839 0.082 Uiso 1 1 calc R U . . .

loop_
_atom_site_aniso_label
_atom_site_aniso_U_11
_atom_site_aniso_U_22
_atom_site_aniso_U_33
_atom_site_aniso_U_23
_atom_site_aniso_U_13
_atom_site_aniso_U_12
Si1A 0.02019(19) 0.0257(2) 0.0289(2) -0.00065(16) 0.00148(16) 0.00473(16)
Si2A 0.01925(19) 0.0223(2) 0.0367(2) -0.00023(17) 0.00574(17) 0.00154(15)
C1A 0.0205(7) 0.0267(7) 0.0293(8) -0.0003(6) 0.0074(6) 0.0013(6)
C2A 0.0295(8) 0.0293(8) 0.0393(9) 0.0035(7) 0.0155(7) 0.0032(6)
C3A 0.0406(10) 0.0278(8) 0.0577(13) 0.0006(8) 0.0249(9) -0.0013(7)
C4A 0.0363(10) 0.0375(10) 0.0537(12) -0.0144(9) 0.0214(9) -0.0109(8)
C5A 0.0313(9) 0.0483(11) 0.0366(10) -0.0116(8) 0.0082(7) -0.0069(8)
C6A 0.0244(7) 0.0376(9) 0.0302(8) -0.0024(7) 0.0058(6) 0.0008(7)
C7A 0.0562(13) 0.0374(10) 0.0429(11) 0.0138(8) 0.0149(9) 0.0108(9)
C8A 0.0617(15) 0.0455(13) 0.0771(18) -0.0271(12) 0.0262(13) -0.0180(11)
C9A 0.0445(11) 0.0503(12) 0.0297(9) 0.0026(8) -0.0039(8) 0.0086(9)
C10A 0.0205(6) 0.0271(7) 0.0255(7) 0.0030(6) 0.0037(5) 0.0031(6)
C11A 0.0244(7) 0.0465(10) 0.0251(8) 0.0019(7) 0.0040(6) 0.0063(7)
C12A 0.0261(8) 0.0468(10) 0.0257(8) -0.0012(7) -0.0010(6) 0.0072(7)
C13A 0.0222(7) 0.0289(8) 0.0336(8) -0.0016(6) 0.0010(6) 0.0054(6)
C14A 0.0230(7) 0.0310(8) 0.0304(8) 0.0000(6) 0.0064(6) 0.0037(6)
C15A 0.0234(7) 0.0223(7) 0.0262(7) 0.0029(5) 0.0050(5) 0.0029(5)
C16A 0.0293(9) 0.115(2) 0.0238(9) 0.0009(11) 0.0053(7) 0.0165(12)
C17A 0.0633(16) 0.125(3) 0.0324(11) -0.0130(14) 0.0024(10) 0.0523(18)
C18A 0.0619(17) 0.142(3) 0.0398(13) 0.0219(16) 0.0171(12) -0.0127(19)
C19A 0.0235(8) 0.0498(11) 0.0431(11) -0.0089(9) -0.0002(7) 0.0104(8)
C20A 0.0323(12) 0.0661(18) 0.142(3) -0.0276(19) 0.0068(15) -0.0082(12)
C21A 0.0511(15) 0.124(3) 0.0559(16) 0.0185(16) -0.0005(12) 0.0485(17)
C22A 0.0255(7) 0.0314(8) 0.0246(7) 0.0050(6) 0.0055(6) 0.0048(6)
C23A 0.0481(11) 0.0461(11) 0.0353(10) 0.0126(8) 0.0112(8) -0.0027(9)
C24A 0.0417(10) 0.0348(9) 0.0286(9) -0.0014(7) 0.0043(7) 0.0041(8)
C25A 0.0267(7) 0.0221(7) 0.0307(8) 0.0038(6) 0.0075(6) 0.0008(6)
C26A 0.0339(8) 0.0259(7) 0.0297(8) 0.0047(6) 0.0099(6) 0.0020(6)
C27A 0.0484(11) 0.0300(8) 0.0337(9) 0.0005(7) 0.0177(8) -0.0012(8)
C28A 0.0552(12) 0.0264(8) 0.0332(9) 0.0000(7) 0.0134(8) -0.0066(8)
C29A 0.0472(11) 0.0312(9) 0.0373(10) -0.0008(7) 0.0155(8) -0.0120(8)
C30A 0.0361(9) 0.0289(8) 0.0339(9) -0.0002(7) 0.0138(7) -0.0052(7)
C31A 0.0352(9) 0.0346(9) 0.0347(9) 0.0049(7) 0.0145(7) 0.0003(7)
C32A 0.0417(11) 0.0546(13) 0.0651(15) 0.0077(11) 0.0244(11) 0.0107(10)
C33A 0.0642(15) 0.0692(16) 0.0414(12) 0.0170(11) 0.0169(11) -0.0165(13)
C34A 0.067(2) 0.0307(12) 0.0381(14) -0.0047(10) 0.0180(15) -0.0126(14)
C35A 0.108(4) 0.0479(19) 0.096(3) -0.038(2) 0.046(3) -0.015(2)
C36A 0.079(3) 0.0602(18) 0.0448(16) -0.0007(13) 0.0013(15) -0.0269(18)
C37A 0.0438(11) 0.0409(10) 0.0484(11) -0.0117(9) 0.0255(9) -0.0165(9)
C38A 0.0618(15) 0.0797(18) 0.0415(12) -0.0001(12) 0.0252(11) -0.0252(13)
C39A 0.0446(12) 0.0489(12) 0.0765(17) -0.0069(11) 0.0307(12) -0.0091(10)
C40A 0.0217(7) 0.0285(8) 0.0351(9) -0.0023(6) 0.0061(6) 0.0041(6)
C41A 0.0230(8) 0.0336(9) 0.0517(11) 0.0003(8) 0.0080(7) -0.0003(7)
C42A 0.0231(8) 0.0421(10) 0.0538(12) 0.0011(9) 0.0086(8) -0.0009(7)
C43A 0.0257(8) 0.0465(11) 0.0417(10) -0.0030(8) 0.0053(7) 0.0034(8)
C44A 0.0362(9) 0.0438(10) 0.0366(10) 0.0054(8) 0.0033(7) 0.0123(8)
C45A 0.0300(8) 0.0351(9) 0.0305(8) -0.0002(7) 0.0064(6) 0.0089(7)
C46A 0.0261(9) 0.0405(11) 0.0932(19) 0.0225(11) 0.0165(10) -0.0014(8)
C47A 0.0451(13) 0.0361(12) 0.148(3) 0.0110(15) 0.0442(17) 0.0011(10)
C48A 0.0441(12) 0.0629(16) 0.089(2) 0.0348(15) 0.0144(13) -0.0072(11)
C49A 0.0268(8) 0.0440(11) 0.0600(13) 0.0107(9) 0.0063(8) 0.0030(8)
C50A 0.0309(9) 0.0573(13) 0.0523(13) 0.0188(10) -0.0026(8) 0.0006(9)
C51A 0.0328(11) 0.0634(16) 0.110(2) -0.0130(16) 0.0143(13) 0.0114(11)
C52A 0.0386(9) 0.0353(9) 0.0359(9) 0.0075(7) 0.0101(7) 0.0083(8)
C53A 0.0769(18) 0.0632(15) 0.0400(12) 0.0160(11) 0.0139(12) 0.0008(13)
C54A 0.0676(16) 0.0379(11) 0.0752(18) 0.0049(11) 0.0293(14) 0.0052(11)
Si1B 0.01771(18) 0.0255(2) 0.0385(3) 0.01229(18) 0.00151(16) -0.00031(16)
Si2B 0.01922(18) 0.0274(2) 0.0290(2) 0.00966(17) 0.00232(15) 0.00075(16)
C1B 0.0196(6) 0.0231(7) 0.0323(8) 0.0064(6) 0.0073(6) 0.0019(5)
C2B 0.0282(7) 0.0258(7) 0.0312(8) 0.0046(6) 0.0079(6) -0.0018(6)
C3B 0.0383(9) 0.0324(8) 0.0324(9) 0.0095(7) 0.0059(7) -0.0017(7)
C4B 0.0319(8) 0.0248(7) 0.0425(10) 0.0112(7) 0.0119(7) 0.0026(6)
C5B 0.0273(7) 0.0222(7) 0.0408(9) 0.0040(6) 0.0105(7) 0.0002(6)
C6B 0.0238(7) 0.0251(7) 0.0330(8) 0.0039(6) 0.0069(6) 0.0013(6)
C7B 0.0540(12) 0.0317(9) 0.0330(9) 0.0015(7) 0.0069(8) -0.0100(8)
C8B 0.0529(12) 0.0328(9) 0.0527(12) 0.0183(9) 0.0125(10) 0.0013(9)
C9B 0.0455(11) 0.0328(9) 0.0365(10) 0.0030(7) 0.0015(8) -0.0067(8)
C10B 0.0181(6) 0.0292(7) 0.0299(8) 0.0115(6) 0.0033(5) 0.0011(6)
C11B 0.0208(7) 0.0293(8) 0.0353(9) 0.0109(6) 0.0024(6) -0.0005(6)
C12B 0.0223(7) 0.0330(8) 0.0406(10) 0.0101(7) 0.0027(6) -0.0055(6)
C13B 0.0203(7) 0.0462(10) 0.0407(10) 0.0146(8) 0.0052(6) -0.0010(7)
C14B 0.0235(7) 0.0430(10) 0.0419(10) 0.0137(8) 0.0106(7) 0.0057(7)
C15B 0.0239(7) 0.0340(8) 0.0295(8) 0.0110(6) 0.0067(6) 0.0039(6)
C16B 0.0228(7) 0.0276(8) 0.0547(12) 0.0027(7) 0.0039(7) -0.0018(6)
C17B 0.0367(10) 0.0326(10) 0.0818(17) 0.0172(10) 0.0013(10) 0.0022(8)
C18B 0.0501(13) 0.0430(12) 0.0611(15) -0.0070(10) 0.0116(11) 0.0036(10)
C19B 0.0221(8) 0.0543(12) 0.0627(14) 0.0063(10) 0.0114(8) -0.0017(8)
C20B 0.0476(14) 0.102(2) 0.0661(17) 0.0132(16) 0.0261(12) -0.0221(14)
C21B 0.0264(10) 0.150(3) 0.0554(15) 0.0118(18) 0.0020(10) -0.0142(14)
C22B 0.0300(8) 0.0342(8) 0.0350(9) 0.0079(7) 0.0106(7) 0.0055(7)
C23B 0.0582(13) 0.0508(12) 0.0399(11) 0.0030(9) 0.0194(10) 0.0039(10)
C24B 0.0431(10) 0.0356(9) 0.0491(11) 0.0140(8) 0.0147(9) 0.0120(8)
C25B 0.0237(7) 0.0256(7) 0.0293(8) 0.0075(6) 0.0056(6) 0.0022(6)
C26B 0.0242(7) 0.0276(7) 0.0307(8) 0.0054(6) 0.0048(6) 0.0020(6)
C27B 0.0329(8) 0.0267(8) 0.0357(9) 0.0066(6) 0.0050(7) 0.0062(7)
C28B 0.0368(9) 0.0279(8) 0.0341(9) 0.0108(7) 0.0045(7) 0.0008(7)
C29B 0.0404(10) 0.0362(9) 0.0399(10) 0.0158(8) 0.0169(8) 0.0049(8)
C30B 0.0342(9) 0.0315(8) 0.0375(9) 0.0126(7) 0.0145(7) 0.0074(7)
C31B 0.0301(8) 0.0288(8) 0.0370(9) 0.0032(7) 0.0123(7) 0.0039(6)
C32B 0.0294(9) 0.0448(11) 0.0587(13) 0.0029(9) 0.0134(9) 0.0048(8)
C33B 0.0427(11) 0.0453(11) 0.0441(11) -0.0047(9) 0.0161(9) -0.0008(9)
C34B 0.0600(13) 0.0290(9) 0.0398(10) 0.0128(7) 0.0123(9) 0.0047(8)
C35B 0.0702(17) 0.0668(16) 0.0549(14) 0.0334(13) 0.0130(12) 0.0246(13)
C36B 0.0697(17) 0.0478(13) 0.0777(18) 0.0306(13) 0.0212(14) -0.0079(12)
C37B 0.0526(12) 0.0383(10) 0.0595(13) 0.0220(9) 0.0358(11) 0.0175(9)
C38B 0.0714(17) 0.0563(14) 0.0617(15) 0.0048(12) 0.0398(13) 0.0143(13)
C39B 0.0501(13) 0.0692(16) 0.0722(16) 0.0391(13) 0.0357(12) 0.0266(12)
C40B 0.0195(6) 0.0240(7) 0.0258(7) 0.0025(5) 0.0016(5) 0.0018(5)
C41B 0.0222(7) 0.0267(7) 0.0259(7) 0.0026(6) 0.0023(5) -0.0010(6)
C42B 0.0229(7) 0.0395(9) 0.0300(8) 0.0035(7) 0.0051(6) -0.0027(7)
C43B 0.0222(7) 0.0436(10) 0.0296(8) 0.0006(7) 0.0014(6) -0.0037(7)
C44B 0.0262(8) 0.0461(10) 0.0243(8) 0.0010(7) -0.0021(6) -0.0017(7)
C45B 0.0245(7) 0.0335(8) 0.0245(7) 0.0028(6) 0.0035(6) 0.0011(6)
C46B 0.0234(7) 0.0419(9) 0.0261(8) 0.0066(7) 0.0032(6) -0.0048(7)
C47B 0.0366(9) 0.0499(11) 0.0354(10) 0.0159(8) 0.0080(7) 0.0030(8)
C48B 0.0485(11) 0.0506(12) 0.0307(9) -0.0026(8) 0.0093(8) -0.0042(9)
C49B 0.0253(8) 0.0692(14) 0.0309(9) 0.0012(9) 0.0027(7) -0.0095(9)
C50B 0.0464(12) 0.0722(16) 0.0443(12) -0.0013(11) 0.0040(10) -0.0278(12)
C51B 0.0281(10) 0.094(2) 0.0678(17) 0.0083(15) -0.0011(10) 0.0087(12)
C52B 0.0293(8) 0.0526(11) 0.0253(8) 0.0056(7) 0.0056(6) 0.0004(8)
C53B 0.0576(14) 0.0721(16) 0.0388(12) -0.0098(11) 0.0193(10) -0.0001(12)
C54B 0.0507(13) 0.0750(17) 0.0432(12) 0.0276(12) 0.0106(10) 0.0059(12)

loop_
_atom_type_symbol
_atom_type_description
_atom_type_scat_dispersion_real
_atom_type_scat_dispersion_imag
_atom_type_scat_source
C C 0.0033 0.0016 'International Tables Vol C Tables 4.2.6.8 and 6.1.1.4'
H H 0.0000 0.0000 'International Tables Vol C Tables 4.2.6.8 and 6.1.1.4'
Si Si 0.0817 0.0704 'International Tables Vol C Tables 4.2.6.8 and 6.1.1.4'

loop_
_geom_angle_atom_site_label_1
_geom_angle_atom_site_label_2
_geom_angle_atom_site_label_3
_geom_angle
C1A Si1A C10A 114.69(7)
C1A Si1A Si2A 122.46(5)
C10A Si1A Si2A 122.34(5)
C25A Si2A C40A 114.79(7)
C25A Si2A Si1A 122.19(5)
C40A Si2A Si1A 122.43(6)
C2A C1A C6A 118.14(16)
C2A C1A Si1A 118.85(13)
C6A C1A Si1A 122.99(13)
C3A C2A C1A 120.05(18)
C3A C2A C7A 119.20(18)
C1A C2A C7A 120.72(16)
C4A C3A C2A 121.95(19)
C3A C4A C5A 118.03(18)
C3A C4A C8A 121.1(2)
C5A C4A C8A 120.9(2)
C4A C5A C6A 122.11(19)
C5A C6A C1A 119.67(18)
C5A C6A C9A 118.23(17)
C1A C6A C9A 122.08(16)
C11A C10A C15A 118.55(14)
C11A C10A Si1A 122.49(12)
C15A C10A Si1A 118.91(12)
C12A C11A C10A 119.61(15)
C12A C11A C16A 116.83(16)
C10A C11A C16A 123.56(15)
C13A C12A C11A 122.30(16)
C14A C13A C12A 117.69(15)
C14A C13A C19A 120.96(16)
C12A C13A C19A 121.32(16)
C13A C14A C15A 122.37(15)
C14A C15A C10A 119.47(14)
C14A C15A C22A 118.27(14)
C10A C15A C22A 122.26(14)
C11A C16A C17A 111.1(2)
C11A C16A C18A 111.6(2)
C17A C16A C18A 110.7(2)
C21A C19A C20A 110.8(3)
C21A C19A C13A 113.1(2)
C20A C19A C13A 110.17(18)
C15A C22A C23A 112.32(15)
C15A C22A C24A 111.80(13)
C23A C22A C24A 110.79(15)
C26A C25A C30A 118.19(15)
C26A C25A Si2A 119.29(12)
C30A C25A Si2A 122.51(12)
C27A C26A C25A 120.26(16)
C27A C26A C31A 117.63(15)
C25A C26A C31A 122.11(15)
C28A C27A C26A 121.80(17)
C27A C28A C29A 117.83(17)
C27A C28A C34A 123.8(2)
C29A C28A C34A 118.2(2)
C27A C28A C34' 113.3(9)
C29A C28A C34' 127.6(10)
C28A C29A C30A 122.62(17)
C29A C30A C25A 119.28(16)
C29A C30A C37A 117.17(16)
C25A C30A C37A 123.55(16)
C26A C31A C33A 112.23(17)
C26A C31A C32A 111.70(16)
C33A C31A C32A 110.91(18)
C36A C34A C35A 110.5(3)
C36A C34A C28A 111.4(3)
C35A C34A C28A 112.6(3)
C35' C34' C36' 113.3(15)
C35' C34' C28A 123.8(18)
C36' C34' C28A 100.1(15)
C38A C37A C30A 111.40(19)
C38A C37A C39A 110.47(19)
C30A C37A C39A 111.74(19)
C45A C40A C41A 118.51(16)
C45A C40A Si2A 118.30(13)
C41A C40A Si2A 122.98(14)
C42A C41A C40A 119.47(18)
C42A C41A C46A 117.00(17)
C40A C41A C46A 123.52(16)
C43A C42A C41A 122.50(19)
C42A C43A C44A 118.25(17)
C42A C43A C49A 119.94(19)
C44A C43A C49A 121.81(19)
C43A C44A C45A 121.89(18)
C40A C45A C44A 119.32(18)
C40A C45A C52A 121.20(15)
C44A C45A C52A 119.48(17)
C41A C46A C48A 113.86(19)
C41A C46A C47A 110.6(2)
C48A C46A C47A 110.5(2)
C51A C49A C50A 111.5(2)
C51A C49A C43A 111.99(19)
C50A C49A C43A 111.69(18)
C54A C52A C45A 112.14(17)
C54A C52A C53A 111.91(19)
C45A C52A C53A 112.03(18)
C1B Si1B C10B 113.51(7)
C1B Si1B Si2B 123.30(5)
C10B Si1B Si2B 120.81(5)
C25B Si2B C40B 113.52(7)
C25B Si2B Si1B 118.00(5)
C40B Si2B Si1B 125.65(5)
C2B C1B C6B 118.35(14)
C2B C1B Si1B 117.62(12)
C6B C1B Si1B 123.99(12)
C3B C2B C1B 120.14(16)
C3B C2B C7B 118.58(16)
C1B C2B C7B 121.28(15)
C4B C3B C2B 121.74(17)
C5B C4B C3B 117.79(16)
C5B C4B C8B 121.04(17)
C3B C4B C8B 121.16(18)
C4B C5B C6B 122.55(16)
C5B C6B C1B 119.38(16)
C5B C6B C9B 117.59(15)
C1B C6B C9B 123.01(15)
C11B C10B C15B 118.63(14)
C11B C10B Si1B 122.91(12)
C15B C10B Si1B 118.44(12)
C12B C11B C10B 119.19(16)
C12B C11B C16B 117.96(16)
C10B C11B C16B 122.83(14)
C13B C12B C11B 122.23(17)
C14B C13B C12B 117.99(16)
C14B C13B C19B 119.43(18)
C12B C13B C19B 122.46(18)
C13B C14B C15B 122.31(17)
C14B C15B C10B 119.61(17)
C14B C15B C22B 117.91(16)
C10B C15B C22B 122.47(15)
C11B C16B C18B 112.08(16)
C11B C16B C17B 111.62(17)
C18B C16B C17B 110.29(18)
C21B C19B C20B 111.1(2)
C21B C19B C13B 113.40(19)
C20B C19B C13B 111.19(19)
C15B C22B C24B 111.52(16)
C15B C22B C23B 112.35(16)
C24B C22B C23B 111.01(16)
C30B C25B C26B 118.67(15)
C30B C25B Si2B 122.95(12)
C26B C25B Si2B 118.35(12)
C27B C26B C25B 119.49(15)
C27B C26B C31B 118.70(15)
C25B C26B C31B 121.81(15)
C28B C27B C26B 122.41(16)
C27B C28B C29B 117.79(16)
C27B C28B C34B 119.93(17)
C29B C28B C34B 122.25(17)
C28B C29B C30B 122.30(17)
C29B C30B C25B 119.34(16)
C29B C30B C37B 117.17(16)
C25B C30B C37B 123.49(15)
C26B C31B C32B 111.78(16)
C26B C31B C33B 112.36(15)
C32B C31B C33B 111.11(16)
C28B C34B C35B 110.03(19)
C28B C34B C36B 113.87(18)
C35B C34B C36B 109.9(2)
C30B C37B C39B 111.2(2)
C30B C37B C38B 111.80(18)
C39B C37B C38B 110.58(18)
C45B C40B C41B 118.02(14)
C45B C40B Si2B 116.74(12)
C41B C40B Si2B 125.17(11)
C42B C41B C40B 119.44(14)
C42B C41B C46B 116.52(14)
C40B C41B C46B 124.04(14)
C43B C42B C41B 122.62(16)
C42B C43B C44B 117.90(15)
C42B C43B C49B 120.76(16)
C44B C43B C49B 121.33(16)
C43B C44B C45B 121.95(16)
C44B C45B C40B 120.05(15)
C44B C45B C52B 117.90(15)
C40B C45B C52B 122.03(15)
C41B C46B C48B 112.22(15)
C41B C46B C47B 110.78(15)
C48B C46B C47B 110.13(16)
C50B C49B C43B 111.07(18)
C50B C49B C51B 111.2(2)
C43B C49B C51B 111.64(19)
C45B C52B C54B 112.11(16)
C45B C52B C53B 110.78(17)
C54B C52B C53B 111.60(19)

loop_
_geom_bond_atom_site_label_1
_geom_bond_atom_site_label_2
_geom_bond_distance
Si1A C1A 1.8739(17)
Si1A C10A 1.8820(16)
Si1A Si2A 2.1452(6)
Si2A C25A 1.8865(17)
Si2A C40A 1.8872(17)
C1A C2A 1.411(2)
C1A C6A 1.412(2)
C2A C3A 1.394(3)
C2A C7A 1.504(3)
C3A C4A 1.382(3)
C4A C5A 1.383(3)
C4A C8A 1.514(3)
C5A C6A 1.398(3)
C6A C9A 1.504(3)
C10A C11A 1.411(2)
C10A C15A 1.415(2)
C11A C12A 1.395(2)
C11A C16A 1.522(3)
C12A C13A 1.387(2)
C13A C14A 1.385(2)
C13A C19A 1.518(2)
C14A C15A 1.395(2)
C15A C22A 1.522(2)
C16A C17A 1.526(4)
C16A C18A 1.534(4)
C19A C21A 1.517(4)
C19A C20A 1.518(4)
C22A C23A 1.528(3)
C22A C24A 1.530(2)
C25A C26A 1.411(2)
C25A C30A 1.418(2)
C26A C27A 1.395(2)
C26A C31A 1.523(2)
C27A C28A 1.385(3)
C28A C29A 1.385(3)
C28A C34A 1.531(3)
C28A C34' 1.545(16)
C29A C30A 1.394(2)
C30A C37A 1.524(3)
C31A C33A 1.530(3)
C31A C32A 1.531(3)
C34A C36A 1.524(5)
C34A C35A 1.529(5)
C34' C35' 1.506(15)
C34' C36' 1.516(15)
C37A C38A 1.517(4)
C37A C39A 1.533(3)
C40A C45A 1.406(3)
C40A C41A 1.425(3)
C41A C42A 1.398(2)
C41A C46A 1.517(3)
C42A C43A 1.367(3)
C43A C44A 1.393(3)
C43A C49A 1.529(3)
C44A C45A 1.410(3)
C45A C52A 1.518(3)
C46A C48A 1.530(4)
C46A C47A 1.533(4)
C49A C51A 1.500(3)
C49A C50A 1.518(3)
C52A C54A 1.515(3)
C52A C53A 1.527(3)
Si1B C1B 1.8765(16)
Si1B C10B 1.8850(16)
Si1B Si2B 2.1573(6)
Si2B C25B 1.8838(16)
Si2B C40B 1.8882(16)
C1B C2B 1.409(2)
C1B C6B 1.414(2)
C2B C3B 1.394(2)
C2B C7B 1.505(2)
C3B C4B 1.389(3)
C4B C5B 1.383(3)
C4B C8B 1.508(2)
C5B C6B 1.393(2)
C6B C9B 1.505(3)
C10B C11B 1.413(2)
C10B C15B 1.418(2)
C11B C12B 1.401(2)
C11B C16B 1.522(2)
C12B C13B 1.391(3)
C13B C14B 1.377(3)
C13B C19B 1.524(3)
C14B C15B 1.394(2)
C15B C22B 1.519(3)
C16B C18B 1.526(3)
C16B C17B 1.530(3)
C19B C21B 1.494(4)
C19B C20B 1.501(4)
C22B C24B 1.529(3)
C22B C23B 1.534(3)
C25B C30B 1.411(2)
C25B C26B 1.417(2)
C26B C27B 1.392(2)
C26B C31B 1.517(2)
C27B C28B 1.383(3)
C28B C29B 1.388(3)
C28B C34B 1.519(2)
C29B C30B 1.399(2)
C30B C37B 1.522(3)
C31B C32B 1.526(3)
C31B C33B 1.530(3)
C34B C35B 1.521(3)
C34B C36B 1.522(3)
C37B C39B 1.525(3)
C37B C38B 1.535(4)
C40B C45B 1.413(2)
C40B C41B 1.419(2)
C41B C42B 1.399(2)
C41B C46B 1.517(2)
C42B C43B 1.378(2)
C43B C44B 1.385(3)
C43B C49B 1.521(2)
C44B C45B 1.399(2)
C45B C52B 1.514(2)
C46B C48B 1.528(3)
C46B C47B 1.532(3)
C49B C50B 1.518(3)
C49B C51B 1.524(4)
C52B C54B 1.525(3)
C52B C53B 1.530(3)
